data_9002573
loop_
_publ_author_name
'Friedrich, A.'
'Lager, G. A.'
'Kunz, M.'
'Chakoumakos, B. C.'
'Smyth, J. R.'
'Schultz, A. J.'

_publ_section_title
;
 Temperature-dependent single-crystal neutron diffraction study of natural
 chondrodite and clinohumite
 Sample: from Val Malenco, Italy at T = 20 K
;
_journal_name_full 'American Mineralogist'
_journal_page_first 981
_journal_page_last 989
_journal_volume 86
_journal_year 2001
_chemical_formula_sum 'Fe0.87 H0.94 Mg7.69 O18 Si4 Ti0.454'
_chemical_name_mineral Hydroxylclinohumite
_space_group_IT_number 14
_symmetry_space_group_name_Hall '-P 2xab'
_symmetry_space_group_name_H-M 'P 21/b 1 1'
_cell_angle_alpha 101.029
_cell_angle_beta 90
_cell_angle_gamma 90
_cell_length_a 4.7313
_cell_length_b 10.274
_cell_length_c 13.695
_cell_formula_units_Z 2
_cell_volume 653.410
_database_code_amcsd 0002662
_diffrn_ambient_temperature 20
_exptl_crystal_density_diffrn 3.347
_cod_original_formula_sum 'Mg7.69 Fe.87 Ti.454 Si4 O18 H.94'
_cod_database_code 9002573

loop_
_space_group_symop_operation_xyz
x,y,z
1/2-x,1/2+y,z
1/2+x,1/2-y,-z
-x,-y,-z

loop_
_atom_site_aniso_label
_atom_site_aniso_U_11
_atom_site_aniso_U_22
_atom_site_aniso_U_33
_atom_site_aniso_U_12
_atom_site_aniso_U_13
_atom_site_aniso_U_23
Mg(1)c 0.00260 0.00680 0.00420 0.00030 0.00010 0.00170
Fe(1)c 0.00260 0.00680 0.00420 0.00030 0.00010 0.00170
Mg(1)n 0.00130 0.00700 0.00500 0.00020 0.00020 0.00080
Fe(1)n 0.00130 0.00700 0.00500 0.00020 0.00020 0.00080
Mg(2)5 0.00240 0.00650 0.00540 0.00010 0.00070 0.00240
Fe(2)5 0.00240 0.00650 0.00540 0.00010 0.00070 0.00240
Mg(2)6 0.00210 0.00600 0.00520 0.00020 0.00040 0.00130
Fe(2)6 0.00210 0.00600 0.00520 0.00020 0.00040 0.00130
Mg(3) 0.00250 0.00310 0.00620 0.00270 0.00070 0.00390
Fe(3) 0.00250 0.00310 0.00620 0.00270 0.00070 0.00390
Ti(3) 0.00250 0.00310 0.00620 0.00270 0.00070 0.00390
Si1 0.00250 0.00640 0.00550 0.00010 0.00050 0.00240
Si2 0.00110 0.00700 0.00480 0.00040 0.00050 0.00090
O1,1 0.00240 0.00730 0.00640 0.00020 0.00030 0.00090
O1,2 0.00430 0.00560 0.00650 0.00060 0.00010 0.00230
O1,3 0.00330 0.00850 0.00660 0.00050 0.00030 0.00190
O1,4 0.00360 0.00720 0.00540 0.00050 0.00040 0.00050
O2,1 0.00150 0.00780 0.00790 0.00130 0.00050 0.00270
O2,2 0.00300 0.00720 0.00720 0.00000 0.00000 0.00190
O2,3 0.00270 0.00860 0.00720 0.00040 0.00020 0.00430
O2,4 0.00450 0.00660 0.00750 0.00010 0.00110 0.00070
O(H) 0.00950 0.01210 0.01030 0.00050 0.00340 0.00110
H1 0.01540 0.02130 0.01910 0.00200 0.00830 0.00180

loop_
_atom_site_label
_atom_site_fract_x
_atom_site_fract_y
_atom_site_fract_z
_atom_site_occupancy
_atom_site_U_iso_or_equiv
Mg(1)c 0.50000 0.00000 0.50000 0.91000 0.00440
Fe(1)c 0.50000 0.00000 0.50000 0.09000 0.00440
Mg(1)n 0.49660 0.94570 0.27470 0.89000 0.00450
Fe(1)n 0.49660 0.94570 0.27470 0.11000 0.00450
Mg(2)5 0.01450 0.14030 0.17000 0.92000 0.00460
Fe(2)5 0.01450 0.14030 0.17000 0.08000 0.00460
Mg(2)6 0.50950 0.24950 0.38790 0.93000 0.00440
Fe(2)6 0.50950 0.24950 0.38790 0.07000 0.00440
Mg(3) 0.48900 0.87660 0.04370 0.65000 0.00350
Fe(3) 0.48900 0.87660 0.04370 0.13000 0.00350
Ti(3) 0.48900 0.87660 0.04370 0.22700 0.00350
Si1 0.07360 0.06700 0.39000 1.00000 0.00460
Si2 0.07510 0.17650 0.83510 1.00000 0.00430
O1,1 0.73230 0.06430 0.38820 1.00000 0.00540
O1,2 0.28060 0.42020 0.38800 1.00000 0.00530
O1,3 0.22210 0.11270 0.29410 1.00000 0.00610
O1,4 0.22120 0.15880 0.48660 1.00000 0.00550
O2,1 0.23500 0.32340 0.16330 1.00000 0.00550
O2,2 0.77680 0.96880 0.16330 1.00000 0.00570
O2,3 0.72360 0.27920 0.26150 1.00000 0.00580
O2,4 0.72530 0.22860 0.06900 1.00000 0.00630
O(H) 0.25630 0.04500 0.05340 1.00000 0.01070
H1 0.08300 0.01260 0.01140 0.47000 0.01880

loop_
_cod_related_entry_id
_cod_related_entry_database
_cod_related_entry_code
1 AMCSD 0002662
